data_7012047
loop_
_publ_author_name
'Ralf A. Findeis'
'Lutz H. Gade'

_publ_section_title
;
 Didentate phosphine ligands with alkenyl and alkynyl linker units as
 building blocks for dendrimer fixation
;
_journal_issue 21
_journal_name_full 'J. Chem. Soc., Dalton Trans.'
_journal_page_first 3952
_journal_page_last 3960
_journal_year 2002
_chemical_formula_moiety 'C36 H42 Cl6 P2 Pt Si'
_chemical_formula_sum 'C36 H42 Cl6 P2 Pt Si'
_chemical_formula_weight 972.58
_space_group_IT_number 14
_symmetry_cell_setting monoclinic
_symmetry_space_group_name_Hall '-P 2ybc'
_symmetry_space_group_name_H-M 'P 1 21/c 1'
_audit_creation_date 26-04-02
_cell_angle_alpha 90
_cell_angle_beta 90.946(5)
_cell_angle_gamma 90
_cell_formula_units_Z 4
_cell_length_a 16.4406(3)
_cell_length_b 17.8845(5)
_cell_length_c 13.8996(5)
_cell_measurement_temperature 173
_cell_volume 4086.4(2)
_computing_publication_material CIFGEN_IN_OpenMoleN_(_1997)
_computing_structure_refinement LSFM_OpenMoleN_(_1997)
_computing_structure_solution Direct_methods_(SIR,_Burla_et_al.,_1989)
_diffrn_ambient_temperature 173
_diffrn_measurement_details
;
16896 reflections were collected using program Collect
("Collect" Data collection software, Nonius B.V., 1998)
The conditions were as follow : crystal to detector distance =  36. mm.
Scan angle =  0.7 deg 1 scans of   50 sec per frame.
Data collection was divided into  2 set(s)
with the following starting angles and number of frames :

Set 1 Theta =    6.30 Omega =    0.00 Kappa =    0.00  259 frames
Set 2 Theta =   -6.30 Kappa = -169.00 Phi   =    0.00   57 frames
Friedel pairs were averaged. Internal R = 0.00
;
_diffrn_measurement_device_type KappaCCD
_diffrn_measurement_method '\p scans'
_diffrn_radiation_monochromator graphite
_diffrn_radiation_type Mo-K\a
_diffrn_radiation_wavelength 0.71073
_diffrn_reflns_av_R_equivalents 0
_diffrn_reflns_av_sigmaI/netI 0.333
_diffrn_reflns_limit_h_max 18
_diffrn_reflns_limit_h_min -18
_diffrn_reflns_limit_k_max 18
_diffrn_reflns_limit_k_min -23
_diffrn_reflns_limit_l_max 21
_diffrn_reflns_limit_l_min -21
_diffrn_reflns_number 16896
_diffrn_reflns_theta_max 27.47
_diffrn_reflns_theta_min 2.5
_diffrn_source xray_tube
_diffrn_standards_decay_% 0
_exptl_absorpt_coefficient_mu 3.958
_exptl_absorpt_correction_T_max 1.0000
_exptl_absorpt_correction_T_min 0.6705
_exptl_absorpt_correction_type refdelf_(Walker_&_Stuart,_1983)
_exptl_crystal_colour yellow
_exptl_crystal_density_diffrn 1.58
_exptl_crystal_density_method none
_exptl_crystal_description prism
_exptl_crystal_F_000 1928
_exptl_crystal_size_max 0.14
_exptl_crystal_size_mid 0.12
_exptl_crystal_size_min 0.10
_refine_diff_density_max 0.753
_refine_diff_density_min -0.227
_refine_ls_extinction_method none
_refine_ls_goodness_of_fit_all 4.439
_refine_ls_goodness_of_fit_ref 1.045
_refine_ls_hydrogen_treatment noref
_refine_ls_matrix_type full
_refine_ls_number_constraints 0
_refine_ls_number_parameters 415
_refine_ls_number_reflns 5880
_refine_ls_number_restraints 0
_refine_ls_R_factor_all 0.069
_refine_ls_R_factor_gt 0.038
_refine_ls_shift/esd_mean 0.000
_refine_ls_shift/su_max 0.001
_refine_ls_structure_factor_coef F
_refine_ls_weighting_scheme sigma
_refine_ls_wR_factor_all 0.174
_refine_ls_wR_factor_ref 0.050
_reflns_number_gt 5880
_reflns_number_total 9581
_reflns_threshold_expression >3.0\s(I)
_cod_data_source_file b207051k.txt
_cod_data_source_block compound9
_cod_database_code 7012047

loop_
_symmetry_equiv_pos_as_xyz
x,y,z
-x,1/2+y,1/2-z
-x,-y,-z
+x,1/2-y,1/2+z

loop_
_atom_site_label
_atom_site_fract_x
_atom_site_fract_y
_atom_site_fract_z
_atom_site_U_iso_or_equiv
_atom_site_adp_type
_atom_site_calc_flag
_atom_site_calc_attached_atom
_atom_site_type_symbol
PT 0.40928(1) 0.19152(1) 0.79230(2) 0.0240(1) Uani ? ? Pt
CL1 0.3900(1) 0.29228(8) 0.8981(1) 0.0399(8) Uani ? ? Cl
CL2 0.53534(9) 0.16596(8) 0.8682(1) 0.0394(8) Uani ? ? Cl
P1 0.28973(9) 0.22433(8) 0.7295(1) 0.0280(7) Uani ? ? P
C1 0.2052(4) 0.2045(3) 0.8081(5) 0.038(3) Uani ? ? C
C2 0.2195(4) 0.1743(4) 0.8996(5) 0.045(4) Uani ? ? C
C3 0.1562(5) 0.1523(4) 0.9549(6) 0.061(5) Uani ? ? C
C4 0.0772(5) 0.1585(5) 0.9219(6) 0.070(5) Uani ? ? C
C5 0.0617(5) 0.1900(5) 0.8356(7) 0.062(5) Uani ? ? C
C6 0.1248(4) 0.2136(4) 0.7749(6) 0.050(4) Uani ? ? C
C7 0.2859(4) 0.3228(3) 0.6979(4) 0.034(3) Uani ? ? C
C8 0.3465(4) 0.3497(3) 0.6379(5) 0.043(4) Uani ? ? C
C9 0.3478(5) 0.4246(3) 0.6100(5) 0.052(4) Uani ? ? C
C10 0.2883(5) 0.4718(3) 0.6412(6) 0.055(4) Uani ? ? C
C11 0.2286(5) 0.4467(4) 0.7007(6) 0.057(4) Uani ? ? C
C12 0.2264(4) 0.3726(3) 0.7305(5) 0.044(4) Uani ? ? C
P2 0.43117(9) 0.09404(7) 0.6956(1) 0.0252(7) Uani ? ? P
C13 0.4320(3) 0.0051(3) 0.7589(4) 0.029(3) Uani ? ? C
C14 0.4134(4) 0.0021(3) 0.8562(5) 0.044(4) Uani ? ? C
C15 0.4133(5) -0.0645(4) 0.9044(5) 0.052(4) Uani ? ? C
C16 0.4309(5) -0.1309(4) 0.8551(6) 0.058(4) Uani ? ? C
C17 0.4481(5) -0.1281(3) 0.7592(6) 0.048(4) Uani ? ? C
C18 0.4486(4) -0.0607(3) 0.7103(5) 0.039(3) Uani ? ? C
C19 0.5296(3) 0.1033(3) 0.6389(4) 0.026(3) Uani ? ? C
C20 0.5392(4) 0.1593(3) 0.5705(4) 0.033(3) Uani ? ? C
C21 0.6140(4) 0.1715(3) 0.5300(5) 0.039(3) Uani ? ? C
C22 0.6799(4) 0.1280(4) 0.5563(5) 0.045(4) Uani ? ? C
C23 0.6718(4) 0.0739(4) 0.6265(5) 0.046(4) Uani ? ? C
C24 0.5967(4) 0.0599(3) 0.6661(5) 0.038(3) Uani ? ? C
C25 0.2612(3) 0.1823(3) 0.6152(4) 0.027(3) Uani ? ? C
C26 0.2721(3) 0.0972(3) 0.6028(4) 0.027(3) Uani ? ? C
C27 0.3623(3) 0.0804(3) 0.5920(4) 0.026(3) Uani ? ? C
C28 0.2358(4) 0.0515(3) 0.6861(5) 0.041(3) Uani ? ? C
C29 0.2285(4) 0.0762(3) 0.5085(5) 0.037(3) Uani ? ? C
C30 0.1412(4) 0.0953(3) 0.5091(5) 0.049(4) Uani ? ? C
C31 0.0700(4) 0.1098(4) 0.5180(6) 0.053(4) Uani ? ? C
SI -0.0390(1) 0.1294(1) 0.5333(2) 0.051(1) Uani ? ? Si
C32 -0.0771(5) 0.0709(5) 0.6321(7) 0.074(5) Uani ? ? C
C33 -0.0546(6) 0.2281(5) 0.5637(8) 0.087(6) Uani ? ? C
C34 -0.0895(5) 0.1086(5) 0.4173(7) 0.070(5) Uani ? ? C
C35 0.0893(8) -0.0446(7) 0.8527(8) 0.110(8) Uani ? ? C
CL3 0.1356(3) -0.0629(2) 0.9614(3) 0.161(3) Uani ? ? Cl
CL4 -0.0081(2) -0.0680(2) 0.8428(3) 0.162(3) Uani ? ? Cl
C36 0.2832(7) -0.2645(7) 0.7128(8) 0.109(8) Uani ? ? C
CL5 0.2288(3) -0.2081(3) 0.7870(4) 0.197(4) Uani ? ? Cl
CL6 0.2240(3) -0.3085(2) 0.6260(5) 0.199(4) Uani ? ? Cl
H1 0.2737 0.1691 0.9233 0.0607 Uiso calc C2 H
H2 0.1668 0.1324 1.0172 0.0806 Uiso calc C3 H
H3 0.0338 0.1407 0.9598 0.0935 Uiso calc C4 H
H4 0.0068 0.1966 0.8149 0.0902 Uiso calc C5 H
H5 0.1131 0.2348 0.7136 0.0687 Uiso calc C6 H
H6 0.3874 0.3166 0.6159 0.0572 Uiso calc C8 H
H7 0.3896 0.4427 0.5698 0.0702 Uiso calc C9 H
H8 0.2884 0.5227 0.6213 0.0818 Uiso calc C10 H
H9 0.1881 0.4805 0.7221 0.0779 Uiso calc C11 H
H10 0.1851 0.3558 0.7723 0.0578 Uiso calc C12 H
H11 0.4007 0.0469 0.8895 0.0591 Uiso calc C14 H
H12 0.4014 -0.0658 0.9710 0.0715 Uiso calc C15 H
H13 0.4308 -0.1775 0.8881 0.0774 Uiso calc C16 H
H14 0.4599 -0.1731 0.7257 0.0706 Uiso calc C17 H
H15 0.4602 -0.0595 0.6436 0.0512 Uiso calc C18 H
H16 0.4939 0.1893 0.5516 0.0430 Uiso calc C20 H
H17 0.6201 0.2100 0.4836 0.0514 Uiso calc C21 H
H18 0.7308 0.1352 0.5263 0.0583 Uiso calc C22 H
H19 0.7181 0.0463 0.6477 0.0606 Uiso calc C23 H
H20 0.5908 0.0208 0.7117 0.0495 Uiso calc C24 H
H21 0.2926 0.2059 0.5672 0.0358 Uiso calc C25 H
H22 0.2052 0.1929 0.6041 0.0358 Uiso calc C25 H
H23 0.3667 0.0295 0.5735 0.0338 Uiso calc C27 H
H24 0.3815 0.1114 0.5417 0.0338 Uiso calc C27 H
H25 0.1797 0.0629 0.6915 0.0533 Uiso calc C28 H
H26 0.2422 -0.0004 0.6735 0.0533 Uiso calc C28 H
H27 0.2634 0.0639 0.7446 0.0533 Uiso calc C28 H
H28 0.2338 0.0238 0.4987 0.0487 Uiso calc C29 H
H29 0.2534 0.1022 0.4571 0.0487 Uiso calc C29 H
H30 -0.1333 0.0805 0.6407 0.0966 Uiso calc C32 H
H31 -0.0696 0.0196 0.6167 0.0966 Uiso calc C32 H
H32 -0.0479 0.0823 0.6898 0.0966 Uiso calc C32 H
H33 -0.1110 0.2373 0.5713 0.1156 Uiso calc C33 H
H34 -0.0263 0.2394 0.6220 0.1156 Uiso calc C33 H
H35 -0.0345 0.2587 0.5135 0.1156 Uiso calc C33 H
H36 -0.1461 0.1180 0.4220 0.0944 Uiso calc C34 H
H37 -0.0673 0.1395 0.3686 0.0944 Uiso calc C34 H
H38 -0.0810 0.0576 0.4014 0.0944 Uiso calc C34 H

loop_
_atom_site_aniso_label
_atom_site_aniso_U_11
_atom_site_aniso_U_22
_atom_site_aniso_U_33
_atom_site_aniso_U_12
_atom_site_aniso_U_13
_atom_site_aniso_U_23
_atom_site_aniso_type_symbol
PT 0.0302(1) 0.02375(9) 0.0193(1) 0.00001(9) -0.00249(9) -0.0007(1) Pt
CL1 0.0485(9) 0.0415(7) 0.0315(8) 0.0040(7) -0.0043(8) -0.0144(7) Cl
CL2 0.0414(8) 0.0411(7) 0.0358(9) 0.0050(7) -0.0140(7) -0.0034(7) Cl
P1 0.0309(8) 0.0310(7) 0.0230(8) 0.0021(6) 0.0002(7) -0.0039(7) P
C1 0.037(3) 0.046(3) 0.032(4) -0.002(3) -0.001(3) -0.009(3) C
C2 0.054(4) 0.058(4) 0.028(4) -0.001(3) 0.001(3) 0.002(3) C
C3 0.069(5) 0.073(5) 0.044(4) -0.010(4) 0.023(4) 0.004(4) C
C4 0.069(5) 0.095(5) 0.053(5) -0.002(5) 0.041(4) 0.004(5) C
C5 0.033(4) 0.113(6) 0.063(5) -0.004(4) 0.020(4) -0.013(5) C
C6 0.033(4) 0.078(4) 0.048(4) -0.002(3) 0.008(3) -0.010(4) C
C7 0.043(3) 0.033(3) 0.028(3) 0.006(3) -0.014(3) -0.009(3) C
C8 0.050(4) 0.032(3) 0.049(4) 0.001(3) -0.002(4) 0.005(3) C
C9 0.074(5) 0.038(3) 0.050(4) -0.009(3) -0.014(4) 0.011(3) C
C10 0.088(5) 0.026(3) 0.073(5) 0.006(3) -0.025(5) 0.003(3) C
C11 0.077(5) 0.040(3) 0.062(5) 0.020(3) -0.031(4) -0.020(3) C
C12 0.053(4) 0.041(3) 0.039(4) 0.004(3) -0.011(3) -0.019(3) C
P2 0.0311(8) 0.0223(6) 0.0231(8) 0.0008(6) -0.0011(7) 0.0024(6) P
C13 0.032(3) 0.029(3) 0.026(3) -0.000(2) -0.001(3) 0.007(3) C
C14 0.060(4) 0.036(3) 0.040(4) 0.006(3) 0.004(4) -0.000(3) C
C15 0.084(5) 0.039(3) 0.042(4) 0.007(3) 0.009(4) 0.016(3) C
C16 0.076(5) 0.040(3) 0.063(5) -0.001(3) 0.007(4) 0.023(3) C
C17 0.066(5) 0.023(3) 0.074(5) 0.007(3) 0.002(4) 0.006(3) C
C18 0.050(4) 0.033(3) 0.035(4) -0.002(3) 0.003(3) 0.001(3) C
C19 0.032(3) 0.027(3) 0.020(3) 0.003(2) -0.005(3) -0.000(2) C
C20 0.038(3) 0.033(3) 0.028(3) 0.002(3) -0.007(3) -0.000(3) C
C21 0.050(4) 0.039(3) 0.029(3) -0.000(3) 0.005(3) 0.005(3) C
C22 0.041(4) 0.052(4) 0.042(4) 0.002(3) 0.013(3) 0.000(3) C
C23 0.037(3) 0.054(4) 0.049(4) 0.018(3) 0.002(3) -0.003(3) C
C24 0.039(3) 0.039(3) 0.036(3) 0.011(3) 0.008(3) 0.004(3) C
C25 0.025(3) 0.037(3) 0.021(3) -0.001(2) 0.002(2) -0.001(3) C
C26 0.035(3) 0.025(2) 0.024(3) -0.002(2) -0.002(3) -0.002(2) C
C27 0.031(3) 0.026(2) 0.021(3) 0.000(2) -0.000(2) 0.000(2) C
C28 0.045(4) 0.040(3) 0.039(4) -0.006(3) 0.006(3) 0.003(3) C
C29 0.042(3) 0.037(3) 0.033(3) -0.005(3) -0.005(3) -0.009(3) C
C30 0.049(4) 0.042(3) 0.058(4) -0.009(3) -0.015(4) -0.009(3) C
C31 0.035(4) 0.053(4) 0.082(6) -0.003(3) -0.016(4) -0.007(4) C
SI 0.036(1) 0.049(1) 0.077(2) -0.0002(9) -0.002(1) 0.003(1) Si
C32 0.064(5) 0.071(5) 0.088(6) 0.002(4) -0.012(5) -0.002(5) C
C33 0.081(6) 0.067(5) 0.120(8) 0.004(5) 0.031(6) -0.007(5) C
C34 0.048(5) 0.089(5) 0.081(6) 0.003(4) 0.004(5) 0.008(5) C
C35 0.14(1) 0.136(8) 0.069(7) -0.030(7) 0.013(7) 0.006(7) C
CL3 0.165(3) 0.123(2) 0.204(4) -0.019(2) -0.060(3) -0.003(3) Cl
CL4 0.118(2) 0.225(3) 0.160(3) 0.016(2) 0.011(2) 0.102(2) Cl
C36 0.088(7) 0.147(9) 0.102(8) 0.001(7) 0.026(6) -0.010(8) C
CL5 0.148(3) 0.244(4) 0.211(5) 0.084(3) 0.019(3) -0.031(4) Cl
CL6 0.186(3) 0.126(3) 0.339(6) 0.039(2) -0.128(4) -0.047(3) Cl

loop_
_atom_type_symbol
_atom_type_description
_atom_type_scat_dispersion_real
_atom_type_scat_dispersion_imag
_atom_type_scat_source
C ? 0.002 0.002 International_Tables_Vol_IV_Table_2.3.1
H ? 0.000 0.000 International_Tables_Vol_IV_Table_2.3.1
Cl ? 0.132 0.159 International_Tables_Vol_IV_Table_2.3.1
P ? 0.090 0.095 International_Tables_Vol_IV_Table_2.3.1
Pt ? -2.352 8.388 International_Tables_Vol_IV_Table_2.3.1
Si ? 0.072 0.071 International_Tables_Vol_IV_Table_2.3.1

loop_
_geom_angle_atom_site_label_1
_geom_angle_atom_site_label_2
_geom_angle_atom_site_label_3
_geom_angle
_geom_angle_site_symmetry_1
_geom_angle_site_symmetry_2
_geom_angle_site_symmetry_3
_geom_angle_publ_flag
CL1 PT CL2 89.72(6) . . . ?
CL1 PT P1 85.16(6) . . . ?
CL1 PT P2 177.81(6) . . . ?
CL2 PT P1 174.87(5) . . . ?
CL2 PT P2 88.20(6) . . . ?
P1 PT P2 96.92(6) . . . ?
C1 P1 C7 108.1(3) . . . ?
C1 P1 C25 104.9(3) . . . ?
C7 P1 C25 100.5(3) . . . ?
P1 C1 C2 120.2(5) . . . ?
P1 C1 C6 120.4(6) . . . ?
C2 C1 C6 119.2(7) . . . ?
C1 C2 C3 120.5(7) . . . ?
C2 C3 C4 120.9(8) . . . ?
C3 C4 C5 119.7(8) . . . ?
C4 C5 C6 121.8(8) . . . ?
C1 C6 C5 117.8(8) . . . ?
P1 C7 C8 117.2(5) . . . ?
P1 C7 C12 123.9(6) . . . ?
C8 C7 C12 118.9(6) . . . ?
C7 C8 C9 120.7(7) . . . ?
C8 C9 C10 119.4(8) . . . ?
C9 C10 C11 120.8(7) . . . ?
C10 C11 C12 121.0(7) . . . ?
C7 C12 C11 119.2(7) . . . ?
C13 P2 C19 106.8(3) . . . ?
C13 P2 C27 105.3(3) . . . ?
C19 P2 C27 102.3(3) . . . ?
P2 C13 C14 120.3(4) . . . ?
P2 C13 C18 120.4(5) . . . ?
C14 C13 C18 119.3(5) . . . ?
C13 C14 C15 120.8(6) . . . ?
C14 C15 C16 119.8(7) . . . ?
C15 C16 C17 119.5(6) . . . ?
C16 C17 C18 120.9(6) . . . ?
C13 C18 C17 119.8(6) . . . ?
P2 C19 C20 118.2(4) . . . ?
P2 C19 C24 122.4(5) . . . ?
C20 C19 C24 119.2(6) . . . ?
C19 C20 C21 120.2(6) . . . ?
C20 C21 C22 120.4(6) . . . ?
C21 C22 C23 119.8(6) . . . ?
C22 C23 C24 120.3(6) . . . ?
C19 C24 C23 119.8(6) . . . ?
P1 C25 C26 118.5(4) . . . ?
C25 C26 C27 108.7(5) . . . ?
C25 C26 C28 113.0(5) . . . ?
C25 C26 C29 106.5(5) . . . ?
C27 C26 C28 111.0(5) . . . ?
C27 C26 C29 108.1(5) . . . ?
C28 C26 C29 109.3(5) . . . ?
P2 C27 C26 119.0(4) . . . ?
C26 C29 C30 112.3(6) . . . ?
C29 C30 C31 174.3(9) . . . ?
C30 C31 SI 178.5(7) . . . ?
C31 SI C32 108.7(4) . . . ?
C31 SI C33 110.5(4) . . . ?
C31 SI C34 106.7(4) . . . ?
C32 SI C33 108.9(5) . . . ?
C32 SI C34 112.6(4) . . . ?
C33 SI C34 109.5(5) . . . ?
CL3 C35 CL4 116.1(7) . . . ?
CL5 C36 CL6 113.4(7) . . . ?

loop_
_geom_bond_atom_site_label_1
_geom_bond_atom_site_label_2
_geom_bond_distance
_geom_bond_site_symmetry_1
_geom_bond_site_symmetry_2
_geom_bond_publ_flag
PT CL1 2.351(1) . . ?
PT CL2 2.355(2) . . ?
PT P1 2.216(2) . . ?
PT P2 2.234(1) . . ?
P1 C1 1.817(7) . . ?
P1 C7 1.817(6) . . ?
P1 C25 1.813(6) . . ?
C1 C2 1.40(1) . . ?
C1 C6 1.40(1) . . ?
C2 C3 1.36(1) . . ?
C3 C4 1.38(1) . . ?
C4 C5 1.35(1) . . ?
C5 C6 1.41(1) . . ?
C7 C8 1.395(9) . . ?
C7 C12 1.404(9) . . ?
C8 C9 1.395(9) . . ?
C9 C10 1.37(1) . . ?
C10 C11 1.37(1) . . ?
C11 C12 1.39(1) . . ?
P2 C13 1.817(6) . . ?
P2 C19 1.820(6) . . ?
P2 C27 1.833(6) . . ?
C13 C14 1.392(9) . . ?
C13 C18 1.386(9) . . ?
C14 C15 1.367(9) . . ?
C15 C16 1.40(1) . . ?
C16 C17 1.37(1) . . ?
C17 C18 1.385(9) . . ?
C19 C20 1.392(8) . . ?
C19 C24 1.396(8) . . ?
C20 C21 1.378(9) . . ?
C21 C22 1.378(9) . . ?
C22 C23 1.38(1) . . ?
C23 C24 1.384(9) . . ?
C25 C26 1.542(8) . . ?
C26 C27 1.523(8) . . ?
C26 C28 1.545(9) . . ?
C26 C29 1.532(8) . . ?
C29 C30 1.48(1) . . ?
C30 C31 1.21(1) . . ?
C31 SI 1.841(8) . . ?
SI C32 1.85(1) . . ?
SI C33 1.83(1) . . ?
SI C34 1.84(1) . . ?
C35 CL3 1.71(1) . . ?
C35 CL4 1.66(1) . . ?
C36 CL5 1.71(1) . . ?
C36 CL6 1.73(1) . . ?

loop_
_geom_contact_atom_site_label_1
_geom_contact_atom_site_label_2
_geom_contact_distance
_geom_contact_site_symmetry_1
_geom_contact_site_symmetry_2
_geom_contact_publ_flag
? ? ? ? ? ?
